data_4028449
loop_
_publ_author_name
'Jun Ma'
'Mark W. Peczuh'

_publ_section_title
;
 Positioning and Configuration of Key Atoms Influence the Topology of
 [13]-Macrodiolides
;
_journal_name_full 'Journal of Organic Chemistry'
_journal_page_first 7414
_journal_page_last 7422
_journal_paper_doi 10.1021/jo400383g
_journal_volume 78
_journal_year 2013
_chemical_formula_sum 'C13 H20 O5'
_chemical_formula_weight 256.29
_chemical_name_systematic
; 
 ? 
;
_space_group_IT_number 14
_symmetry_cell_setting monoclinic
_symmetry_space_group_name_Hall '-P 2ybc'
_symmetry_space_group_name_H-M 'P 1 21/c 1'
_atom_sites_solution_hydrogens geom
_atom_sites_solution_primary direct
_atom_sites_solution_secondary difmap
_audit_creation_method SHELXL-97
_cell_angle_alpha 90.00
_cell_angle_beta 109.542(9)
_cell_angle_gamma 90.00
_cell_formula_units_Z 4
_cell_length_a 10.162(3)
_cell_length_b 9.1840(3)
_cell_length_c 14.8983(11)
_cell_measurement_reflns_used 29060
_cell_measurement_temperature 150(2)
_cell_measurement_theta_max 30.5
_cell_measurement_theta_min 3.1
_cell_volume 1310.3(4)
_computing_cell_refinement 'CrystalClear-SM Expert 2.0 r12 (Rigaku, 2011)'
_computing_data_collection 'CrystalClear-SM Expert 2.0 r12 (Rigaku, 2011)'
_computing_data_reduction 'CrystalClear-SM Expert 2.0 r12 (Rigaku, 2011)'
_computing_publication_material 'SHELXL-97 (Sheldrick, 2008)'
_computing_structure_refinement 'SHELXL-97 (Sheldrick, 2008)'
_computing_structure_solution 'SHELXS-97 (Sheldrick, 2008)'
_diffrn_ambient_temperature 150(2)
_diffrn_detector_area_resol_mean 10
_diffrn_measured_fraction_theta_full 0.999
_diffrn_measured_fraction_theta_max 0.999
_diffrn_measurement_device_type 'Rigaku R-AXIS RAPID imaging plate'
_diffrn_measurement_method \w
_diffrn_radiation_monochromator graphite
_diffrn_radiation_source 'fine-focus sealed tube'
_diffrn_radiation_type MoK\a
_diffrn_radiation_wavelength 0.71075
_diffrn_reflns_av_R_equivalents 0.0369
_diffrn_reflns_av_sigmaI/netI 0.0184
_diffrn_reflns_limit_h_max 14
_diffrn_reflns_limit_h_min -14
_diffrn_reflns_limit_k_max 13
_diffrn_reflns_limit_k_min -13
_diffrn_reflns_limit_l_max 21
_diffrn_reflns_limit_l_min -21
_diffrn_reflns_number 38521
_diffrn_reflns_theta_full 30.51
_diffrn_reflns_theta_max 30.51
_diffrn_reflns_theta_min 3.07
_exptl_absorpt_coefficient_mu 0.099
_exptl_absorpt_correction_T_max 0.9805
_exptl_absorpt_correction_T_min 0.9709
_exptl_absorpt_correction_type multi-scan
_exptl_absorpt_process_details 'Jacobson, R. (1998) Private Communication'
_exptl_crystal_colour Colorless
_exptl_crystal_density_diffrn 1.299
_exptl_crystal_description Block
_exptl_crystal_F_000 552
_exptl_crystal_size_max 0.30
_exptl_crystal_size_mid 0.25
_exptl_crystal_size_min 0.20
_refine_diff_density_max 0.301
_refine_diff_density_min -0.204
_refine_diff_density_rms 0.039
_refine_ls_extinction_method none
_refine_ls_goodness_of_fit_ref 1.111
_refine_ls_hydrogen_treatment constr
_refine_ls_matrix_type full
_refine_ls_number_parameters 184
_refine_ls_number_reflns 3990
_refine_ls_number_restraints 19
_refine_ls_restrained_S_all 1.115
_refine_ls_R_factor_all 0.0523
_refine_ls_R_factor_gt 0.0429
_refine_ls_shift/su_max 0.001
_refine_ls_shift/su_mean 0.000
_refine_ls_structure_factor_coef Fsqd
_refine_ls_weighting_details 'calc w=1/[\s^2^(Fo^2^)+(0.0484P)^2^+0.2559P] where P=(Fo^2^+2Fc^2^)/3'
_refine_ls_weighting_scheme calc
_refine_ls_wR_factor_gt 0.1076
_refine_ls_wR_factor_ref 0.1122
_reflns_number_gt 3302
_reflns_number_total 3990
_reflns_threshold_expression >2sigma(I)
_cod_data_source_file jo400383g_si_002.cif
_cod_data_source_block s12079
_cod_original_cell_volume 1310.3(3)
_cod_database_code 4028449

loop_
_symmetry_equiv_pos_as_xyz
'x, y, z'
'-x, y+1/2, -z+1/2'
'-x, -y, -z'
'x, -y-1/2, z-1/2'

loop_
_atom_site_label
_atom_site_type_symbol
_atom_site_fract_x
_atom_site_fract_y
_atom_site_fract_z
_atom_site_U_iso_or_equiv
_atom_site_adp_type
_atom_site_occupancy
_atom_site_symmetry_multiplicity
_atom_site_calc_flag
_atom_site_refinement_flags
_atom_site_disorder_assembly
_atom_site_disorder_group
O1 O 0.14860(10) 0.53563(9) 0.28599(6) 0.0429(2) Uani 1 1 d D . .
C1 C 0.08313(16) 0.66862(14) 0.24138(10) 0.0331(4) Uani 0.819(3) 1 d PD A 1
H1 H 0.0034 0.7036 0.2608 0.040 Uiso 0.819(3) 1 calc PR A 1
C1A C 0.1717(7) 0.6584(6) 0.2332(4) 0.0318(16) Uani 0.181(3) 1 d PD A 2
H1A H 0.2711 0.6837 0.2422 0.038 Uiso 0.181(3) 1 calc PR A 2
C2 C 0.06647(13) 0.68892(12) 0.13726(8) 0.0347(2) Uani 1 1 d D . .
H2A H -0.0183 0.6372 0.0972 0.042 Uiso 0.819(3) 1 calc PR A 1
H2B H 0.1480 0.6467 0.1244 0.042 Uiso 0.819(3) 1 calc PR A 1
H2C H -0.0259 0.6527 0.1360 0.042 Uiso 0.181(3) 1 calc PR A 2
H2D H 0.0928 0.6347 0.0884 0.042 Uiso 0.181(3) 1 calc PR A 2
C3 C 0.05449(11) 0.85086(11) 0.11183(8) 0.0292(2) Uani 1 1 d D A .
H3A H 0.0023 0.8616 0.0430 0.035 Uiso 1 1 calc R . .
H3B H 0.0002 0.9001 0.1472 0.035 Uiso 1 1 calc R . .
C4 C 0.19411(10) 0.92522(10) 0.13448(7) 0.02528(19) Uani 1 1 d . . .
O2 O 0.30379(8) 0.86243(8) 0.15089(6) 0.03457(18) Uani 1 1 d . A .
O3 O 0.17799(7) 1.07045(7) 0.13097(5) 0.02684(16) Uani 1 1 d . A .
C5 C 0.29743(10) 1.16779(11) 0.13719(7) 0.0281(2) Uani 1 1 d . . .
C12 C 0.35193(13) 1.13236(13) 0.05611(8) 0.0377(3) Uani 1 1 d . A .
H12A H 0.4034 1.0402 0.0695 0.057 Uiso 1 1 calc R . .
H12B H 0.4143 1.2104 0.0501 0.057 Uiso 1 1 calc R . .
H12C H 0.2732 1.1237 -0.0035 0.057 Uiso 1 1 calc R . .
C13 C 0.23032(13) 1.31774(12) 0.12317(9) 0.0379(3) Uani 1 1 d . A .
H13A H 0.1598 1.3238 0.0595 0.057 Uiso 1 1 calc R . .
H13B H 0.3020 1.3921 0.1295 0.057 Uiso 1 1 calc R . .
H13C H 0.1858 1.3340 0.1714 0.057 Uiso 1 1 calc R . .
C6 C 0.41446(11) 1.15489(12) 0.23343(8) 0.0308(2) Uani 1 1 d . A .
H6A H 0.4474 1.0527 0.2408 0.037 Uiso 1 1 calc R . .
H6B H 0.4933 1.2161 0.2309 0.037 Uiso 1 1 calc R . .
C7 C 0.38213(13) 1.19641(12) 0.32260(8) 0.0357(2) Uani 1 1 d . . .
H7A H 0.4703 1.1964 0.3774 0.043 Uiso 1 1 calc R A .
H7B H 0.3446 1.2969 0.3149 0.043 Uiso 1 1 calc R . .
O4 O 0.28249(8) 1.10031(8) 0.34433(6) 0.03346(18) Uani 1 1 d . A .
C8 C 0.33215(13) 0.97278(12) 0.38560(8) 0.0344(2) Uani 1 1 d . . .
O5 O 0.44912(10) 0.93024(11) 0.39869(7) 0.0496(2) Uani 1 1 d . A .
C9 C 0.22340(15) 0.89343(13) 0.41542(9) 0.0411(3) Uani 1 1 d D A .
H9A H 0.1296 0.9230 0.3728 0.049 Uiso 1 1 calc R . .
H9B H 0.2320 0.9240 0.4809 0.049 Uiso 1 1 calc R . .
C10 C 0.23434(15) 0.72760(13) 0.41321(8) 0.0410(3) Uani 1 1 d D . .
H10A H 0.3257 0.6965 0.4585 0.049 Uiso 0.819(3) 1 calc PR A 1
H10B H 0.1601 0.6836 0.4338 0.049 Uiso 0.819(3) 1 calc PR A 1
H10C H 0.2117 0.6832 0.4668 0.049 Uiso 0.181(3) 1 calc PR A 2
H10D H 0.3296 0.6974 0.4172 0.049 Uiso 0.181(3) 1 calc PR A 2
C11 C 0.22009(16) 0.67416(13) 0.31517(9) 0.0317(4) Uani 0.819(3) 1 d PD A 1
H11 H 0.3011 0.6936 0.2930 0.038 Uiso 0.819(3) 1 calc PR A 1
C11A C 0.1247(8) 0.6813(6) 0.3151(5) 0.0389(19) Uani 0.181(3) 1 d PD A 2
H11A H 0.0256 0.7124 0.3017 0.047 Uiso 0.181(3) 1 calc PR A 2

loop_
_atom_site_aniso_label
_atom_site_aniso_U_11
_atom_site_aniso_U_22
_atom_site_aniso_U_33
_atom_site_aniso_U_23
_atom_site_aniso_U_13
_atom_site_aniso_U_12
O1 0.0678(6) 0.0220(4) 0.0471(5) 0.0056(3) 0.0301(4) 0.0005(4)
C1 0.0406(8) 0.0255(6) 0.0382(8) 0.0037(5) 0.0197(6) -0.0023(5)
C1A 0.040(3) 0.018(2) 0.045(4) 0.008(2) 0.026(3) 0.003(2)
C2 0.0436(6) 0.0245(5) 0.0354(5) -0.0016(4) 0.0126(5) -0.0104(4)
C3 0.0298(5) 0.0252(4) 0.0317(5) 0.0005(4) 0.0092(4) -0.0052(4)
C4 0.0302(5) 0.0207(4) 0.0241(4) -0.0004(3) 0.0080(3) -0.0023(3)
O2 0.0297(4) 0.0252(4) 0.0470(5) 0.0014(3) 0.0105(3) 0.0014(3)
O3 0.0270(3) 0.0194(3) 0.0328(4) -0.0005(3) 0.0082(3) -0.0026(2)
C5 0.0302(5) 0.0218(4) 0.0318(5) -0.0019(4) 0.0096(4) -0.0070(4)
C12 0.0456(6) 0.0349(6) 0.0364(6) -0.0051(5) 0.0189(5) -0.0145(5)
C13 0.0447(6) 0.0221(5) 0.0419(6) 0.0011(4) 0.0079(5) -0.0042(4)
C6 0.0277(5) 0.0295(5) 0.0334(5) -0.0051(4) 0.0077(4) -0.0049(4)
C7 0.0422(6) 0.0290(5) 0.0337(5) -0.0048(4) 0.0099(4) -0.0031(4)
O4 0.0386(4) 0.0294(4) 0.0331(4) 0.0030(3) 0.0130(3) 0.0068(3)
C8 0.0453(6) 0.0298(5) 0.0269(5) -0.0009(4) 0.0105(4) 0.0080(4)
O5 0.0445(5) 0.0442(5) 0.0578(6) 0.0111(4) 0.0140(4) 0.0153(4)
C9 0.0622(8) 0.0328(6) 0.0368(6) 0.0002(5) 0.0278(6) 0.0067(5)
C10 0.0630(8) 0.0319(6) 0.0328(5) 0.0080(4) 0.0222(5) 0.0067(5)
C11 0.0426(8) 0.0229(6) 0.0348(7) 0.0051(5) 0.0197(6) 0.0046(5)
C11A 0.055(4) 0.022(3) 0.051(4) 0.006(3) 0.033(3) 0.011(3)

loop_
_atom_type_symbol
_atom_type_description
_atom_type_scat_dispersion_real
_atom_type_scat_dispersion_imag
_atom_type_scat_source
C C 0.0033 0.0016 'International Tables Vol C Tables 4.2.6.8 and 6.1.1.4'
H H 0.0000 0.0000 'International Tables Vol C Tables 4.2.6.8 and 6.1.1.4'
O O 0.0106 0.0060 'International Tables Vol C Tables 4.2.6.8 and 6.1.1.4'

loop_
_geom_angle_atom_site_label_1
_geom_angle_atom_site_label_2
_geom_angle_atom_site_label_3
_geom_angle
C1A O1 C1 38.6(2)
C1A O1 C11A 61.0(3)
C1 O1 C11A 42.3(3)
C1A O1 C11 47.3(3)
C1 O1 C11 60.35(9)
C11A O1 C11 39.0(3)
O1 C1 C11 60.34(8)
O1 C1 C2 116.91(11)
C11 C1 C2 121.31(12)
O1 C1 H1 115.6
C11 C1 H1 115.6
C2 C1 H1 115.6
O1 C1A C11A 59.9(3)
O1 C1A C2 118.2(4)
C11A C1A C2 116.1(5)
O1 C1A H1A 116.8
C11A C1A H1A 116.8
C2 C1A H1A 116.8
C1A C2 C1 36.9(2)
C1A C2 C3 113.0(2)
C1 C2 C3 110.23(9)
C1A C2 H2A 133.3
C1 C2 H2A 109.6
C3 C2 H2A 109.6
C1A C2 H2B 74.6
C1 C2 H2B 109.6
C3 C2 H2B 109.6
H2A C2 H2B 108.1
C1A C2 H2C 109.0
C1 C2 H2C 76.0
C3 C2 H2C 109.0
H2A C2 H2C 36.8
H2B C2 H2C 135.6
C1A C2 H2D 109.0
C1 C2 H2D 136.6
C3 C2 H2D 109.0
H2A C2 H2D 73.2
H2B C2 H2D 37.9
H2C C2 H2D 107.8
C4 C3 C2 113.21(9)
C4 C3 H3A 108.9
C2 C3 H3A 108.9
C4 C3 H3B 108.9
C2 C3 H3B 108.9
H3A C3 H3B 107.7
O2 C4 O3 125.16(9)
O2 C4 C3 124.46(9)
O3 C4 C3 110.35(8)
C4 O3 C5 120.60(8)
O3 C5 C13 102.54(8)
O3 C5 C12 109.16(8)
C13 C5 C12 110.49(9)
O3 C5 C6 111.99(8)
C13 C5 C6 111.79(9)
C12 C5 C6 110.60(9)
C5 C12 H12A 109.5
C5 C12 H12B 109.5
H12A C12 H12B 109.5
C5 C12 H12C 109.5
H12A C12 H12C 109.5
H12B C12 H12C 109.5
C5 C13 H13A 109.5
C5 C13 H13B 109.5
H13A C13 H13B 109.5
C5 C13 H13C 109.5
H13A C13 H13C 109.5
H13B C13 H13C 109.5
C7 C6 C5 118.16(9)
C7 C6 H6A 107.8
C5 C6 H6A 107.8
C7 C6 H6B 107.8
C5 C6 H6B 107.8
H6A C6 H6B 107.1
O4 C7 C6 114.27(9)
O4 C7 H7A 108.7
C6 C7 H7A 108.7
O4 C7 H7B 108.7
C6 C7 H7B 108.7
H7A C7 H7B 107.6
C8 O4 C7 116.60(9)
O5 C8 O4 123.91(12)
O5 C8 C9 125.18(11)
O4 C8 C9 110.89(10)
C8 C9 C10 114.15(10)
C8 C9 H9A 108.7
C10 C9 H9A 108.7
C8 C9 H9B 108.7
C10 C9 H9B 108.7
H9A C9 H9B 107.6
C11 C10 C9 111.27(9)
C11 C10 C11A 36.8(2)
C9 C10 C11A 104.8(2)
C11 C10 H10A 109.4
C9 C10 H10A 109.4
C11A C10 H10A 140.1
C11 C10 H10B 109.4
C9 C10 H10B 109.4
C11A C10 H10B 78.5
H10A C10 H10B 108.0
C11 C10 H10C 132.6
C9 C10 H10C 110.8
C11A C10 H10C 110.8
H10A C10 H10C 75.5
H10B C10 H10C 34.5
C11 C10 H10D 75.0
C9 C10 H10D 110.8
C11A C10 H10D 110.8
H10A C10 H10D 37.1
H10B C10 H10D 134.3
H10C C10 H10D 108.9
O1 C11 C1 59.31(8)
O1 C11 C10 116.87(10)
C1 C11 C10 120.16(12)
O1 C11 H11 116.1
C1 C11 H11 116.1
C10 C11 H11 116.1
O1 C11A C1A 59.1(3)
O1 C11A C10 113.0(4)
C1A C11A C10 119.0(6)
O1 C11A H11A 117.5
C1A C11A H11A 117.5
C10 C11A H11A 117.5

loop_
_geom_bond_atom_site_label_1
_geom_bond_atom_site_label_2
_geom_bond_distance
O1 C1A 1.439(5)
O1 C1 1.4423(16)
O1 C11A 1.452(6)
O1 C11 1.4575(16)
C1 C11 1.458(2)
C1 C2 1.5146(18)
C1 H1 1.0000
C1A C11A 1.467(9)
C1A C2 1.498(6)
C1A H1A 1.0000
C2 C3 1.5295(14)
C2 H2A 0.9900
C2 H2B 0.9900
C2 H2C 0.9900
C2 H2D 0.9900
C3 C4 1.5076(14)
C3 H3A 0.9900
C3 H3B 0.9900
C4 O2 1.2051(12)
C4 O3 1.3427(11)
O3 C5 1.4851(12)
C5 C13 1.5198(15)
C5 C12 1.5229(15)
C5 C6 1.5308(15)
C12 H12A 0.9800
C12 H12B 0.9800
C12 H12C 0.9800
C13 H13A 0.9800
C13 H13B 0.9800
C13 H13C 0.9800
C6 C7 1.5199(15)
C6 H6A 0.9900
C6 H6B 0.9900
C7 O4 1.4588(14)
C7 H7A 0.9900
C7 H7B 0.9900
O4 C8 1.3404(13)
C8 O5 1.2035(15)
C8 C9 1.5093(18)
C9 C10 1.5281(16)
C9 H9A 0.9900
C9 H9B 0.9900
C10 C11 1.5012(17)
C10 C11A 1.571(7)
C10 H10A 0.9900
C10 H10B 0.9900
C10 H10C 0.9900
C10 H10D 0.9900
C11 H11 1.0000
C11A H11A 1.0000
